data_4130659
loop_
_publ_author_name
'Zhang, Sheng'
'Liu, Xinming'
'Li, Chunli'
'Li, Lu'
'Song, Jinsheng'
'Shi, Jianwu'
'Morton, Martha'
'Rajca, Suchada'
'Rajca, Andrzej'
'Wang, Hua'

_publ_section_title
;
 Thiophene-Based Double Helices: Syntheses, X-ray Structures, and
 Chiroptical Properties.
;
_journal_issue 31
_journal_name_full 'Journal of the American Chemical Society'
_journal_page_first 10002
_journal_page_last 10010
_journal_paper_doi 10.1021/jacs.6b05709
_journal_volume 138
_journal_year 2016
_chemical_formula_sum 'C56 H82 O3 S8 Si8'
_chemical_formula_weight 1284.37
_space_group_IT_number 15
_space_group_name_Hall '-C 2yc'
_space_group_name_H-M_alt 'C 1 2/c 1'
_symmetry_cell_setting monoclinic
_symmetry_space_group_name_H-M 'C 1 2/c 1'
_atom_sites_solution_hydrogens geom
_atom_sites_solution_primary direct
_atom_sites_solution_secondary difmap
_audit_creation_method SHELXL-97
_cell_angle_alpha 90.00
_cell_angle_beta 102.502(3)
_cell_angle_gamma 90.00
_cell_formula_units_Z 8
_cell_length_a 55.402(9)
_cell_length_b 18.757(3)
_cell_length_c 14.450(3)
_cell_measurement_reflns_used 9603
_cell_measurement_temperature 296(2)
_cell_measurement_theta_max 25.85
_cell_measurement_theta_min 2.29
_cell_volume 14660(5)
_computing_cell_refinement 'Bruker SAINT'
_computing_data_collection 'Bruker APEX2'
_computing_data_reduction 'Bruker SAINT'
_computing_molecular_graphics 'Bruker SHELXTL'
_computing_publication_material 'Bruker SHELXTL'
_computing_structure_refinement 'SHELXL-97 (Sheldrick, 2008)'
_computing_structure_solution 'SHELXS-97 (Sheldrick, 2008)'
_diffrn_ambient_temperature 296(2)
_diffrn_measured_fraction_theta_full 0.993
_diffrn_measured_fraction_theta_max 0.993
_diffrn_measurement_device_type 'Bruker APEX-II CCD'
_diffrn_measurement_method '\f and \w scans'
_diffrn_radiation_monochromator graphite
_diffrn_radiation_source 'fine-focus sealed tube'
_diffrn_radiation_type MoK\a
_diffrn_radiation_wavelength 0.71073
_diffrn_reflns_av_R_equivalents 0.0410
_diffrn_reflns_av_sigmaI/netI 0.0513
_diffrn_reflns_limit_h_max 68
_diffrn_reflns_limit_h_min -59
_diffrn_reflns_limit_k_max 23
_diffrn_reflns_limit_k_min -23
_diffrn_reflns_limit_l_max 12
_diffrn_reflns_limit_l_min -17
_diffrn_reflns_number 40180
_diffrn_reflns_theta_full 26.00
_diffrn_reflns_theta_max 26.00
_diffrn_reflns_theta_min 1.78
_exptl_absorpt_coefficient_mu 0.411
_exptl_absorpt_correction_T_max 0.9410
_exptl_absorpt_correction_T_min 0.8026
_exptl_absorpt_correction_type multi-scan
_exptl_absorpt_process_details SADABS
_exptl_crystal_colour colorless
_exptl_crystal_density_diffrn 1.158
_exptl_crystal_density_method 'not measured'
_exptl_crystal_description block
_exptl_crystal_F_000 5408
_exptl_crystal_size_max 0.56
_exptl_crystal_size_mid 0.37
_exptl_crystal_size_min 0.15
_refine_diff_density_max 1.136
_refine_diff_density_min -0.762
_refine_diff_density_rms 0.107
_refine_ls_extinction_method none
_refine_ls_goodness_of_fit_ref 1.057
_refine_ls_hydrogen_treatment constr
_refine_ls_matrix_type full
_refine_ls_number_parameters 661
_refine_ls_number_reflns 14311
_refine_ls_number_restraints 12
_refine_ls_restrained_S_all 1.061
_refine_ls_R_factor_all 0.1184
_refine_ls_R_factor_gt 0.0888
_refine_ls_shift/su_max 0.000
_refine_ls_shift/su_mean 0.000
_refine_ls_structure_factor_coef Fsqd
_refine_ls_weighting_details 'calc w=1/[\s^2^(Fo^2^)+(0.0300P)^2^+190.0000P] where P=(Fo^2^+2Fc^2^)/3'
_refine_ls_weighting_scheme calc
_refine_ls_wR_factor_gt 0.2029
_refine_ls_wR_factor_ref 0.2188
_reflns_number_gt 10020
_reflns_number_total 14311
_reflns_threshold_expression >2sigma(I)
_cod_data_source_file ja6b05709_si_005.cif
_cod_data_source_block 1
_cod_depositor_comments
;
The following automatic conversions were performed:

data item '_exptl_absorpt_correction_type' value 'Multi-scan' was
changed to 'multi-scan' in accordance with the
/home/saulius/struct/COD-crude-data/automatic-downloads/DataCite-retrospective/ACS/depositions/lib/dictionaries/cif_core.dic
dictionary named 'cif_core.dic' version 2.4.2 last updated on
2011-04-26.

data item '_symmetry_cell_setting' value 'Monoclinic' was changed to
'monoclinic' in accordance with the
/home/saulius/struct/COD-crude-data/automatic-downloads/DataCite-retrospective/ACS/depositions/lib/dictionaries/cif_core.dic
dictionary named 'cif_core.dic' version 2.4.2 last updated on
2011-04-26.

Automatic conversion script
Id: cif_fix_values 6909 2019-04-08 15:41:33Z antanas 
;
_cod_original_cell_volume 14660(4)
_cod_original_sg_symbol_H-M 'C2/c  '
_cod_database_code 4130659

loop_
_symmetry_equiv_pos_as_xyz
'x, y, z'
'-x, y, -z+1/2'
'x+1/2, y+1/2, z'
'-x+1/2, y+1/2, -z+1/2'
'-x, -y, -z'
'x, -y, z-1/2'
'-x+1/2, -y+1/2, -z'
'x+1/2, -y+1/2, z-1/2'

loop_
_atom_site_label
_atom_site_type_symbol
_atom_site_fract_x
_atom_site_fract_y
_atom_site_fract_z
_atom_site_U_iso_or_equiv
_atom_site_adp_type
_atom_site_occupancy
_atom_site_symmetry_multiplicity
_atom_site_calc_flag
_atom_site_refinement_flags
Si1 Si 0.19511(4) 0.32105(11) 0.48689(14) 0.0522(5) Uani 1 1 d .
Si2 Si 0.21359(4) 0.12170(12) 0.66851(15) 0.0573(5) Uani 1 1 d .
Si3 Si 0.05614(4) 0.23285(12) 0.46866(15) 0.0609(5) Uani 1 1 d .
Si4 Si 0.08550(3) 0.00144(10) 0.54337(13) 0.0480(4) Uani 1 1 d .
Si5 Si 0.20760(4) 0.36665(12) 0.95474(17) 0.0641(6) Uani 1 1 d .
Si6 Si 0.18261(4) 0.18104(12) 1.12385(14) 0.0652(6) Uani 1 1 d .
Si7 Si 0.08582(3) 0.49862(10) 0.84506(14) 0.0494(4) Uani 1 1 d .
Si8 Si 0.05106(4) 0.26758(11) 0.85747(15) 0.0549(5) Uani 1 1 d .
C1 C 0.21914(15) 0.3821(5) 0.5561(7) 0.078(3) Uani 1 1 d .
H1A H 0.2112 0.4210 0.5809 0.117 Uiso 1 1 calc R
H1B H 0.2293 0.4003 0.5154 0.117 Uiso 1 1 calc R
H1C H 0.2293 0.3562 0.6076 0.117 Uiso 1 1 calc R
C2 C 0.17521(16) 0.3710(5) 0.3877(6) 0.079(2) Uani 1 1 d .
H2A H 0.1630 0.3394 0.3522 0.118 Uiso 1 1 calc R
H2B H 0.1852 0.3898 0.3470 0.118 Uiso 1 1 calc R
H2C H 0.1672 0.4094 0.4129 0.118 Uiso 1 1 calc R
C3 C 0.21062(15) 0.2453(4) 0.4391(5) 0.068(2) Uani 1 1 d .
H3A H 0.1983 0.2142 0.4032 0.101 Uiso 1 1 calc R
H3B H 0.2206 0.2194 0.4907 0.101 Uiso 1 1 calc R
H3C H 0.2209 0.2635 0.3988 0.101 Uiso 1 1 calc R
C4 C 0.17401(11) 0.2929(3) 0.5672(4) 0.0415(14) Uani 1 1 d .
C5 C 0.16170(11) 0.2314(3) 0.5792(4) 0.0375(13) Uani 1 1 d .
C6 C 0.14322(10) 0.2413(3) 0.6360(4) 0.0340(12) Uani 1 1 d .
C7 C 0.14273(10) 0.3094(3) 0.6691(4) 0.0343(12) Uani 1 1 d .
C8 C 0.12785(10) 0.3388(3) 0.7316(4) 0.0349(12) Uani 1 1 d .
C9 C 0.12441(10) 0.3104(3) 0.8150(4) 0.0304(11) Uani 1 1 d .
C10 C 0.10777(10) 0.3520(3) 0.8575(4) 0.0339(12) Uani 1 1 d .
C11 C 0.10018(11) 0.4148(3) 0.8107(4) 0.0386(13) Uani 1 1 d .
C12 C 0.07054(18) 0.4842(4) 0.9455(6) 0.083(3) Uani 1 1 d .
H12A H 0.0572 0.4508 0.9271 0.125 Uiso 1 1 calc R
H12B H 0.0641 0.5287 0.9627 0.125 Uiso 1 1 calc R
H12C H 0.0823 0.4656 0.9986 0.125 Uiso 1 1 calc R
C13 C 0.06414(19) 0.5336(5) 0.7392(7) 0.098(3) Uani 1 1 d .
H13A H 0.0507 0.5006 0.7201 0.147 Uiso 1 1 calc R
H13B H 0.0727 0.5396 0.6886 0.147 Uiso 1 1 calc R
H13C H 0.0577 0.5787 0.7541 0.147 Uiso 1 1 calc R
C14 C 0.11145(18) 0.5642(5) 0.8805(8) 0.099(3) Uani 1 1 d .
H14A H 0.1049 0.6082 0.8990 0.149 Uiso 1 1 calc R
H14B H 0.1191 0.5728 0.8280 0.149 Uiso 1 1 calc R
H14C H 0.1235 0.5455 0.9328 0.149 Uiso 1 1 calc R
C15 C 0.10018(11) 0.3297(3) 0.9476(4) 0.0393(13) Uani 1 1 d .
C16 C 0.11602(12) 0.3400(3) 1.0384(4) 0.0446(14) Uani 1 1 d .
C17 C 0.10476(15) 0.3213(4) 1.1103(5) 0.0610(19) Uani 1 1 d .
H17 H 0.1122 0.3251 1.1743 0.073 Uiso 1 1 calc R
C18 C 0.07725(12) 0.3017(3) 0.9506(4) 0.0462(15) Uani 1 1 d .
C19 C 0.03752(15) 0.3369(5) 0.7702(6) 0.077(2) Uani 1 1 d .
H19A H 0.0500 0.3544 0.7390 0.116 Uiso 1 1 calc R
H19B H 0.0314 0.3756 0.8024 0.116 Uiso 1 1 calc R
H19C H 0.0241 0.3168 0.7242 0.116 Uiso 1 1 calc R
C20 C 0.02668(17) 0.2346(6) 0.9180(8) 0.105(4) Uani 1 1 d .
H20A H 0.0335 0.1985 0.9632 0.157 Uiso 1 1 calc R
H20B H 0.0132 0.2148 0.8718 0.157 Uiso 1 1 calc R
H20C H 0.0207 0.2735 0.9501 0.157 Uiso 1 1 calc R
C21 C 0.06349(19) 0.1925(5) 0.7989(7) 0.093(3) Uani 1 1 d .
H21A H 0.0761 0.2098 0.7685 0.140 Uiso 1 1 calc R
H21B H 0.0504 0.1715 0.7524 0.140 Uiso 1 1 calc R
H21C H 0.0704 0.1574 0.8455 0.140 Uiso 1 1 calc R
C22 C 0.06725(19) 0.3061(5) 0.5540(7) 0.100(3) Uani 1 1 d .
H22A H 0.0787 0.2873 0.6080 0.150 Uiso 1 1 calc R
H22B H 0.0535 0.3271 0.5743 0.150 Uiso 1 1 calc R
H22C H 0.0753 0.3418 0.5239 0.150 Uiso 1 1 calc R
C23 C 0.0343(2) 0.2695(7) 0.3610(8) 0.120(4) Uani 1 1 d .
H23A H 0.0286 0.2315 0.3172 0.180 Uiso 1 1 calc R
H23B H 0.0427 0.3046 0.3312 0.180 Uiso 1 1 calc R
H23C H 0.0204 0.2912 0.3798 0.180 Uiso 1 1 calc R
C24 C 0.03978(16) 0.1648(5) 0.5242(7) 0.090(3) Uani 1 1 d .
H24A H 0.0340 0.1275 0.4794 0.135 Uiso 1 1 calc R
H24B H 0.0259 0.1864 0.5435 0.135 Uiso 1 1 calc R
H24C H 0.0509 0.1452 0.5786 0.135 Uiso 1 1 calc R
C25 C 0.08406(12) 0.1971(4) 0.4297(4) 0.0493(16) Uani 1 1 d .
C26 C 0.10611(11) 0.1684(3) 0.4771(4) 0.0401(13) Uani 1 1 d .
C27 C 0.12388(12) 0.1609(3) 0.4190(4) 0.0470(15) Uani 1 1 d .
C28 C 0.11458(15) 0.1824(4) 0.3286(5) 0.064(2) Uani 1 1 d .
H28 H 0.1234 0.1807 0.2807 0.076 Uiso 1 1 calc R
C29 C 0.11123(10) 0.1437(3) 0.5780(4) 0.0337(12) Uani 1 1 d .
C30 C 0.10138(11) 0.0826(3) 0.6074(4) 0.0385(13) Uani 1 1 d .
C31 C 0.12707(10) 0.1822(3) 0.6532(4) 0.0316(11) Uani 1 1 d .
C32 C 0.12732(10) 0.1538(3) 0.7416(4) 0.0324(12) Uani 1 1 d .
C33 C 0.13965(10) 0.1823(3) 0.8342(4) 0.0328(12) Uani 1 1 d .
C34 C 0.13921(10) 0.2508(3) 0.8661(4) 0.0339(12) Uani 1 1 d .
C35 C 0.15459(10) 0.2610(3) 0.9585(4) 0.0361(12) Uani 1 1 d .
C36 C 0.16510(11) 0.1992(3) 0.9990(4) 0.0417(14) Uani 1 1 d .
C37 C 0.15923(11) 0.3318(3) 1.0053(4) 0.0414(14) Uani 1 1 d .
C38 C 0.14159(12) 0.3671(3) 1.0499(4) 0.0451(15) Uani 1 1 d .
C39 C 0.15049(14) 0.4271(4) 1.0970(5) 0.0617(19) Uani 1 1 d .
H39 H 0.1417 0.4552 1.1310 0.074 Uiso 1 1 calc R
C40 C 0.18112(13) 0.3695(4) 1.0163(5) 0.0569(18) Uani 1 1 d .
C41 C 0.2018(2) 0.4366(5) 0.8622(7) 0.097(3) Uani 1 1 d .
H41A H 0.2150 0.4367 0.8287 0.146 Uiso 1 1 calc R
H41B H 0.2009 0.4822 0.8913 0.146 Uiso 1 1 calc R
H41C H 0.1864 0.4270 0.8185 0.146 Uiso 1 1 calc R
C42 C 0.23641(16) 0.3905(6) 1.0390(8) 0.105(4) Uani 1 1 d .
H42A H 0.2499 0.3897 1.0072 0.158 Uiso 1 1 calc R
H42B H 0.2395 0.3569 1.0903 0.158 Uiso 1 1 calc R
H42C H 0.2349 0.4375 1.0635 0.158 Uiso 1 1 calc R
C43 C 0.20993(19) 0.2795(5) 0.8980(8) 0.108(4) Uani 1 1 d .
H43A H 0.2235 0.2803 0.8665 0.161 Uiso 1 1 calc R
H43B H 0.1949 0.2700 0.8527 0.161 Uiso 1 1 calc R
H43C H 0.2127 0.2428 0.9455 0.161 Uiso 1 1 calc R
C44 C 0.1667(3) 0.2340(8) 1.2034(9) 0.159(5) Uani 1 1 d U
H44A H 0.1751 0.2269 1.2682 0.239 Uiso 1 1 calc R
H44B H 0.1499 0.2187 1.1948 0.239 Uiso 1 1 calc R
H44C H 0.1672 0.2837 1.1879 0.239 Uiso 1 1 calc R
C45 C 0.2141(3) 0.1942(9) 1.1435(10) 0.173(6) Uani 1 1 d U
H45A H 0.2208 0.1652 1.1004 0.260 Uiso 1 1 calc R
H45B H 0.2216 0.1812 1.2075 0.260 Uiso 1 1 calc R
H45C H 0.2174 0.2435 1.1335 0.260 Uiso 1 1 calc R
C46 C 0.1774(3) 0.0900(7) 1.1603(8) 0.151(6) Uani 1 1 d .
H46A H 0.1850 0.0569 1.1246 0.226 Uiso 1 1 calc R
H46B H 0.1600 0.0808 1.1489 0.226 Uiso 1 1 calc R
H46C H 0.1845 0.0844 1.2267 0.226 Uiso 1 1 calc R
C47 C 0.23013(17) 0.2098(5) 0.6913(7) 0.094(3) Uani 1 1 d .
H47A H 0.2374 0.2216 0.6385 0.140 Uiso 1 1 calc R
H47B H 0.2429 0.2065 0.7478 0.140 Uiso 1 1 calc R
H47C H 0.2186 0.2463 0.6991 0.140 Uiso 1 1 calc R
C48 C 0.19950(16) 0.0992(5) 0.7692(6) 0.079(2) Uani 1 1 d .
H48A H 0.1912 0.0541 0.7576 0.118 Uiso 1 1 calc R
H48B H 0.1878 0.1355 0.7763 0.118 Uiso 1 1 calc R
H48C H 0.2122 0.0964 0.8261 0.118 Uiso 1 1 calc R
C49 C 0.23724(19) 0.0543(6) 0.6520(8) 0.116(4) Uani 1 1 d .
H49A H 0.2295 0.0084 0.6399 0.174 Uiso 1 1 calc R
H49B H 0.2501 0.0520 0.7083 0.174 Uiso 1 1 calc R
H49C H 0.2442 0.0679 0.5993 0.174 Uiso 1 1 calc R
C50 C 0.18777(12) 0.1226(4) 0.5597(5) 0.0494(16) Uani 1 1 d .
C51 C 0.16629(11) 0.1614(3) 0.5346(4) 0.0403(14) Uani 1 1 d .
C52 C 0.14900(12) 0.1325(3) 0.4550(4) 0.0451(15) Uani 1 1 d .
C53 C 0.15832(14) 0.0743(4) 0.4179(5) 0.0576(18) Uani 1 1 d .
H53 H 0.1500 0.0494 0.3649 0.069 Uiso 1 1 calc R
C54 C 0.1087(2) -0.0712(5) 0.5604(8) 0.113(4) Uani 1 1 d .
H54A H 0.1013 -0.1135 0.5291 0.170 Uiso 1 1 calc R
H54B H 0.1143 -0.0806 0.6268 0.170 Uiso 1 1 calc R
H54C H 0.1224 -0.0572 0.5340 0.170 Uiso 1 1 calc R
C55 C 0.07472(17) 0.0173(5) 0.4136(5) 0.079(3) Uani 1 1 d .
H55A H 0.0668 -0.0248 0.3840 0.119 Uiso 1 1 calc R
H55B H 0.0886 0.0287 0.3866 0.119 Uiso 1 1 calc R
H55C H 0.0632 0.0563 0.4034 0.119 Uiso 1 1 calc R
C56 C 0.06020(19) -0.0276(5) 0.6016(7) 0.099(3) Uani 1 1 d .
H56A H 0.0521 -0.0687 0.5694 0.149 Uiso 1 1 calc R
H56B H 0.0484 0.0104 0.5987 0.149 Uiso 1 1 calc R
H56C H 0.0670 -0.0394 0.6666 0.149 Uiso 1 1 calc R
S1 S 0.18704(4) 0.05291(11) 0.48052(14) 0.0656(5) Uani 1 1 d .
S2 S 0.08531(4) 0.21260(13) 0.31238(12) 0.0726(6) Uani 1 1 d .
S3 S 0.16376(3) 0.36240(8) 0.62784(11) 0.0431(4) Uani 1 1 d .
S4 S 0.11007(3) 0.07619(8) 0.73030(10) 0.0397(3) Uani 1 1 d .
S5 S 0.15724(3) 0.12899(8) 0.92079(10) 0.0411(4) Uani 1 1 d .
S6 S 0.11209(3) 0.41870(8) 0.70855(11) 0.0421(4) Uani 1 1 d .
S7 S 0.17988(4) 0.44444(12) 1.08616(18) 0.0795(7) Uani 1 1 d .
S8 S 0.07569(4) 0.29058(12) 1.06851(13) 0.0656(5) Uani 1 1 d .
O2W O -0.00364(16) 0.0384(5) 0.6451(6) 0.133(3) Uiso 1 1 d .
O1W O 0.00498(17) 0.4320(5) 0.5443(7) 0.146(3) Uiso 1 1 d .
O3W O -0.0037(3) 0.5338(9) 0.6376(13) 0.289(8) Uiso 1 1 d .

loop_
_atom_site_aniso_label
_atom_site_aniso_U_11
_atom_site_aniso_U_22
_atom_site_aniso_U_33
_atom_site_aniso_U_23
_atom_site_aniso_U_13
_atom_site_aniso_U_12
Si1 0.0520(11) 0.0593(12) 0.0551(11) -0.0016(9) 0.0335(9) -0.0066(9)
Si2 0.0449(10) 0.0697(13) 0.0600(12) -0.0088(10) 0.0174(9) 0.0046(9)
Si3 0.0535(12) 0.0638(13) 0.0614(12) 0.0038(10) 0.0033(10) 0.0053(10)
Si4 0.0519(10) 0.0426(10) 0.0478(10) -0.0115(8) 0.0074(8) -0.0076(8)
Si5 0.0483(11) 0.0630(13) 0.0817(15) -0.0232(11) 0.0158(10) -0.0040(10)
Si6 0.0840(15) 0.0604(13) 0.0380(10) -0.0062(9) -0.0160(10) 0.0179(11)
Si7 0.0508(10) 0.0388(9) 0.0641(12) -0.0015(8) 0.0242(9) 0.0079(8)
Si8 0.0459(10) 0.0567(12) 0.0659(12) 0.0023(10) 0.0205(9) -0.0059(9)
C1 0.065(5) 0.073(6) 0.107(7) -0.010(5) 0.042(5) -0.027(4)
C2 0.092(6) 0.080(6) 0.076(6) 0.011(5) 0.046(5) 0.012(5)
C3 0.070(5) 0.082(6) 0.063(5) -0.001(4) 0.041(4) 0.004(4)
C4 0.043(3) 0.048(4) 0.040(3) -0.005(3) 0.022(3) -0.007(3)
C5 0.040(3) 0.045(3) 0.031(3) -0.003(2) 0.016(2) -0.004(3)
C6 0.036(3) 0.040(3) 0.028(3) -0.001(2) 0.012(2) -0.005(2)
C7 0.035(3) 0.039(3) 0.032(3) 0.004(2) 0.013(2) -0.003(2)
C8 0.034(3) 0.037(3) 0.034(3) -0.001(2) 0.010(2) 0.000(2)
C9 0.032(3) 0.032(3) 0.029(3) -0.001(2) 0.009(2) 0.001(2)
C10 0.033(3) 0.040(3) 0.030(3) 0.002(2) 0.010(2) 0.004(2)
C11 0.039(3) 0.042(3) 0.038(3) 0.003(3) 0.015(3) 0.002(3)
C12 0.109(7) 0.062(5) 0.099(7) -0.005(5) 0.069(6) 0.013(5)
C13 0.116(8) 0.076(6) 0.103(7) 0.017(5) 0.026(6) 0.048(6)
C14 0.090(7) 0.065(6) 0.152(10) -0.030(6) 0.044(7) -0.017(5)
C15 0.047(3) 0.037(3) 0.038(3) 0.002(2) 0.017(3) 0.008(3)
C16 0.053(4) 0.047(4) 0.038(3) -0.005(3) 0.018(3) 0.006(3)
C17 0.084(5) 0.069(5) 0.035(3) 0.001(3) 0.024(3) 0.008(4)
C18 0.049(4) 0.049(4) 0.045(3) 0.007(3) 0.021(3) 0.004(3)
C19 0.060(5) 0.081(6) 0.086(6) 0.003(5) 0.004(4) -0.004(4)
C20 0.071(6) 0.126(9) 0.126(9) 0.008(7) 0.042(6) -0.035(6)
C21 0.097(7) 0.078(6) 0.102(7) -0.023(6) 0.013(6) 0.003(5)
C22 0.103(8) 0.084(7) 0.114(8) -0.022(6) 0.028(6) -0.003(6)
C23 0.094(8) 0.150(11) 0.103(8) 0.032(8) -0.008(6) 0.037(7)
C24 0.067(6) 0.088(7) 0.125(8) 0.013(6) 0.041(6) 0.007(5)
C25 0.050(4) 0.062(4) 0.033(3) 0.003(3) 0.004(3) -0.007(3)
C26 0.050(4) 0.043(3) 0.028(3) -0.002(2) 0.010(3) -0.007(3)
C27 0.060(4) 0.049(4) 0.034(3) -0.006(3) 0.015(3) -0.008(3)
C28 0.082(5) 0.079(5) 0.034(3) 0.001(3) 0.022(3) -0.005(4)
C29 0.037(3) 0.040(3) 0.026(3) -0.003(2) 0.010(2) -0.002(2)
C30 0.042(3) 0.040(3) 0.035(3) -0.004(2) 0.010(2) -0.007(3)
C31 0.032(3) 0.034(3) 0.030(3) 0.000(2) 0.010(2) 0.000(2)
C32 0.032(3) 0.036(3) 0.030(3) -0.002(2) 0.010(2) 0.000(2)
C33 0.038(3) 0.034(3) 0.027(3) 0.000(2) 0.010(2) 0.001(2)
C34 0.036(3) 0.039(3) 0.029(3) -0.001(2) 0.012(2) 0.004(2)
C35 0.038(3) 0.040(3) 0.030(3) -0.002(2) 0.007(2) 0.003(2)
C36 0.050(4) 0.043(3) 0.029(3) -0.009(3) 0.002(3) 0.006(3)
C37 0.045(3) 0.040(3) 0.038(3) -0.007(3) 0.005(3) 0.004(3)
C38 0.054(4) 0.048(4) 0.033(3) -0.008(3) 0.010(3) 0.006(3)
C39 0.067(5) 0.054(4) 0.065(5) -0.025(4) 0.017(4) 0.005(4)
C40 0.052(4) 0.051(4) 0.065(4) -0.025(3) 0.007(3) 0.003(3)
C41 0.110(8) 0.094(7) 0.086(7) -0.006(6) 0.020(6) -0.010(6)
C42 0.052(5) 0.140(10) 0.122(9) -0.027(7) 0.011(5) -0.004(6)
C43 0.107(8) 0.082(7) 0.158(10) -0.050(7) 0.081(8) -0.014(6)
C44 0.188(9) 0.174(9) 0.114(8) -0.004(7) 0.033(7) 0.037(8)
C45 0.141(9) 0.208(10) 0.153(9) 0.051(8) -0.008(7) -0.021(8)
C46 0.191(14) 0.143(11) 0.088(8) 0.061(8) -0.034(8) -0.025(10)
C47 0.079(6) 0.118(8) 0.079(6) 0.001(6) 0.006(5) -0.034(6)
C48 0.075(6) 0.099(7) 0.065(5) -0.007(5) 0.021(4) -0.010(5)
C49 0.090(7) 0.143(10) 0.115(9) -0.030(8) 0.022(6) 0.053(7)
C50 0.053(4) 0.048(4) 0.054(4) -0.008(3) 0.027(3) 0.000(3)
C51 0.046(3) 0.043(3) 0.037(3) -0.013(3) 0.022(3) -0.008(3)
C52 0.061(4) 0.047(4) 0.033(3) -0.007(3) 0.020(3) -0.011(3)
C53 0.077(5) 0.051(4) 0.048(4) -0.015(3) 0.022(4) -0.005(4)
C54 0.133(9) 0.090(7) 0.103(8) -0.025(6) -0.004(7) 0.038(7)
C55 0.097(7) 0.070(5) 0.058(5) -0.016(4) -0.012(4) -0.013(5)
C56 0.105(8) 0.087(7) 0.114(8) -0.019(6) 0.041(6) -0.048(6)
S1 0.0802(13) 0.0567(11) 0.0641(12) -0.0204(9) 0.0253(10) 0.0092(10)
S2 0.0816(14) 0.0995(16) 0.0329(9) 0.0156(10) 0.0042(9) 0.0037(12)
S3 0.0510(9) 0.0368(8) 0.0493(9) -0.0050(7) 0.0276(7) -0.0086(7)
S4 0.0528(9) 0.0361(8) 0.0318(7) 0.0003(6) 0.0125(6) -0.0085(7)
S5 0.0573(9) 0.0348(8) 0.0287(7) -0.0002(6) 0.0036(6) 0.0073(7)
S6 0.0518(9) 0.0371(8) 0.0424(8) 0.0079(6) 0.0213(7) 0.0068(7)
S7 0.0672(13) 0.0662(13) 0.1058(17) -0.0505(13) 0.0201(12) -0.0101(10)
S8 0.0752(13) 0.0825(14) 0.0498(10) 0.0075(9) 0.0370(10) -0.0035(11)

loop_
_atom_type_symbol
_atom_type_description
_atom_type_scat_dispersion_real
_atom_type_scat_dispersion_imag
_atom_type_scat_source
C C 0.0033 0.0016 'International Tables Vol C Tables 4.2.6.8 and 6.1.1.4'
H H 0.0000 0.0000 'International Tables Vol C Tables 4.2.6.8 and 6.1.1.4'
Si Si 0.0817 0.0704 'International Tables Vol C Tables 4.2.6.8 and 6.1.1.4'
S S 0.1246 0.1234 'International Tables Vol C Tables 4.2.6.8 and 6.1.1.4'
O O 0.0106 0.0060 'International Tables Vol C Tables 4.2.6.8 and 6.1.1.4'

loop_
_geom_angle_atom_site_label_1
_geom_angle_atom_site_label_2
_geom_angle_atom_site_label_3
_geom_angle
C2 Si1 C3 110.0(4)
C2 Si1 C1 109.8(4)
C3 Si1 C1 109.4(4)
C2 Si1 C4 105.7(3)
C3 Si1 C4 114.2(3)
C1 Si1 C4 107.8(3)
C48 Si2 C49 111.9(5)
C48 Si2 C50 106.6(3)
C49 Si2 C50 109.0(4)
C48 Si2 C47 109.6(4)
C49 Si2 C47 106.7(5)
C50 Si2 C47 113.0(4)
C24 Si3 C22 110.2(5)
C24 Si3 C25 113.4(4)
C22 Si3 C25 106.6(4)
C24 Si3 C23 108.8(5)
C22 Si3 C23 109.8(5)
C25 Si3 C23 107.9(4)
C54 Si4 C55 108.2(5)
C54 Si4 C56 107.0(5)
C55 Si4 C56 113.1(5)
C54 Si4 C30 106.9(4)
C55 Si4 C30 112.1(3)
C56 Si4 C30 109.2(3)
C42 Si5 C43 112.0(5)
C42 Si5 C41 107.2(5)
C43 Si5 C41 109.0(5)
C42 Si5 C40 109.6(4)
C43 Si5 C40 111.9(4)
C41 Si5 C40 106.9(4)
C45 Si6 C46 107.6(7)
C45 Si6 C44 114.5(8)
C46 Si6 C44 101.2(7)
C45 Si6 C36 115.1(5)
C46 Si6 C36 111.4(4)
C44 Si6 C36 106.2(5)
C13 Si7 C12 112.0(5)
C13 Si7 C14 108.2(5)
C12 Si7 C14 109.3(5)
C13 Si7 C11 108.4(4)
C12 Si7 C11 112.1(3)
C14 Si7 C11 106.5(4)
C21 Si8 C19 111.0(4)
C21 Si8 C18 106.4(4)
C19 Si8 C18 112.8(3)
C21 Si8 C20 109.9(5)
C19 Si8 C20 108.9(5)
C18 Si8 C20 107.7(4)
Si1 C1 H1A 109.5
Si1 C1 H1B 109.5
H1A C1 H1B 109.5
Si1 C1 H1C 109.5
H1A C1 H1C 109.5
H1B C1 H1C 109.5
Si1 C2 H2A 109.5
Si1 C2 H2B 109.5
H2A C2 H2B 109.5
Si1 C2 H2C 109.5
H2A C2 H2C 109.5
H2B C2 H2C 109.5
Si1 C3 H3A 109.5
Si1 C3 H3B 109.5
H3A C3 H3B 109.5
Si1 C3 H3C 109.5
H3A C3 H3C 109.5
H3B C3 H3C 109.5
C5 C4 S3 110.0(4)
C5 C4 Si1 134.7(5)
S3 C4 Si1 114.4(3)
C4 C5 C6 113.3(5)
C4 C5 C51 122.9(5)
C6 C5 C51 123.7(5)
C7 C6 C5 112.7(5)
C7 C6 C31 125.6(5)
C5 C6 C31 121.7(5)
C6 C7 C8 128.9(5)
C6 C7 S3 110.5(4)
C8 C7 S3 120.6(4)
C9 C8 C7 127.1(5)
C9 C8 S6 110.3(4)
C7 C8 S6 122.6(4)
C8 C9 C10 112.9(5)
C8 C9 C34 124.3(5)
C10 C9 C34 122.0(5)
C11 C10 C9 114.1(5)
C11 C10 C15 123.2(5)
C9 C10 C15 122.7(5)
C10 C11 S6 108.7(4)
C10 C11 Si7 133.5(4)
S6 C11 Si7 116.6(3)
Si7 C12 H12A 109.5
Si7 C12 H12B 109.5
H12A C12 H12B 109.5
Si7 C12 H12C 109.5
H12A C12 H12C 109.5
H12B C12 H12C 109.5
Si7 C13 H13A 109.5
Si7 C13 H13B 109.5
H13A C13 H13B 109.5
Si7 C13 H13C 109.5
H13A C13 H13C 109.5
H13B C13 H13C 109.5
Si7 C14 H14A 109.5
Si7 C14 H14B 109.5
H14A C14 H14B 109.5
Si7 C14 H14C 109.5
H14A C14 H14C 109.5
H14B C14 H14C 109.5
C18 C15 C16 114.2(5)
C18 C15 C10 124.1(5)
C16 C15 C10 121.7(5)
C17 C16 C15 112.0(6)
C17 C16 C38 125.8(6)
C15 C16 C38 122.2(5)
C16 C17 S8 111.8(5)
C16 C17 H17 124.1
S8 C17 H17 124.1
C15 C18 S8 108.5(5)
C15 C18 Si8 133.2(5)
S8 C18 Si8 118.0(3)
Si8 C19 H19A 109.5
Si8 C19 H19B 109.5
H19A C19 H19B 109.5
Si8 C19 H19C 109.5
H19A C19 H19C 109.5
H19B C19 H19C 109.5
Si8 C20 H20A 109.5
Si8 C20 H20B 109.5
H20A C20 H20B 109.5
Si8 C20 H20C 109.5
H20A C20 H20C 109.5
H20B C20 H20C 109.5
Si8 C21 H21A 109.5
Si8 C21 H21B 109.5
H21A C21 H21B 109.5
Si8 C21 H21C 109.5
H21A C21 H21C 109.5
H21B C21 H21C 109.5
Si3 C22 H22A 109.5
Si3 C22 H22B 109.5
H22A C22 H22B 109.5
Si3 C22 H22C 109.5
H22A C22 H22C 109.5
H22B C22 H22C 109.5
Si3 C23 H23A 109.5
Si3 C23 H23B 109.5
H23A C23 H23B 109.5
Si3 C23 H23C 109.5
H23A C23 H23C 109.5
H23B C23 H23C 109.5
Si3 C24 H24A 109.5
Si3 C24 H24B 109.5
H24A C24 H24B 109.5
Si3 C24 H24C 109.5
H24A C24 H24C 109.5
H24B C24 H24C 109.5
C26 C25 S2 109.4(5)
C26 C25 Si3 133.7(5)
S2 C25 Si3 116.2(4)
C25 C26 C27 113.4(5)
C25 C26 C29 124.5(5)
C27 C26 C29 122.1(5)
C28 C27 C26 111.7(6)
C28 C27 C52 125.4(6)
C26 C27 C52 123.0(5)
C27 C28 S2 112.8(5)
C27 C28 H28 123.6
S2 C28 H28 123.6
C30 C29 C31 113.9(5)
C30 C29 C26 123.6(5)
C31 C29 C26 122.5(5)
C29 C30 S4 109.4(4)
C29 C30 Si4 133.8(4)
S4 C30 Si4 116.1(3)
C32 C31 C29 112.8(5)
C32 C31 C6 124.0(5)
C29 C31 C6 122.9(5)
C31 C32 C33 127.8(5)
C31 C32 S4 110.0(4)
C33 C32 S4 122.2(4)
C34 C33 C32 127.8(5)
C34 C33 S5 110.4(4)
C32 C33 S5 121.9(4)
C33 C34 C35 113.0(5)
C33 C34 C9 126.0(5)
C35 C34 C9 121.0(5)
C36 C35 C34 113.3(5)
C36 C35 C37 123.0(5)
C34 C35 C37 123.6(5)
C35 C36 S5 110.0(4)
C35 C36 Si6 130.2(4)
S5 C36 Si6 119.5(3)
C40 C37 C38 112.1(5)
C40 C37 C35 124.7(5)
C38 C37 C35 123.1(6)
C39 C38 C37 113.5(6)
C39 C38 C16 125.4(6)
C37 C38 C16 121.1(5)
C38 C39 S7 111.4(5)
C38 C39 H39 124.3
S7 C39 H39 124.3
C37 C40 S7 109.6(5)
C37 C40 Si5 133.5(5)
S7 C40 Si5 115.5(4)
Si5 C41 H41A 109.5
Si5 C41 H41B 109.5
H41A C41 H41B 109.5
Si5 C41 H41C 109.5
H41A C41 H41C 109.5
H41B C41 H41C 109.5
Si5 C42 H42A 109.5
Si5 C42 H42B 109.5
H42A C42 H42B 109.5
Si5 C42 H42C 109.5
H42A C42 H42C 109.5
H42B C42 H42C 109.5
Si5 C43 H43A 109.5
Si5 C43 H43B 109.5
H43A C43 H43B 109.5
Si5 C43 H43C 109.5
H43A C43 H43C 109.5
H43B C43 H43C 109.5
Si6 C44 H44A 109.5
Si6 C44 H44B 109.5
H44A C44 H44B 109.5
Si6 C44 H44C 109.5
H44A C44 H44C 109.5
H44B C44 H44C 109.5
Si6 C45 H45A 109.5
Si6 C45 H45B 109.5
H45A C45 H45B 109.5
Si6 C45 H45C 109.5
H45A C45 H45C 109.5
H45B C45 H45C 109.5
Si6 C46 H46A 109.5
Si6 C46 H46B 109.5
H46A C46 H46B 109.5
Si6 C46 H46C 109.5
H46A C46 H46C 109.5
H46B C46 H46C 109.5
Si2 C47 H47A 109.5
Si2 C47 H47B 109.5
H47A C47 H47B 109.5
Si2 C47 H47C 109.5
H47A C47 H47C 109.5
H47B C47 H47C 109.5
Si2 C48 H48A 109.5
Si2 C48 H48B 109.5
H48A C48 H48B 109.5
Si2 C48 H48C 109.5
H48A C48 H48C 109.5
H48B C48 H48C 109.5
Si2 C49 H49A 109.5
Si2 C49 H49B 109.5
H49A C49 H49B 109.5
Si2 C49 H49C 109.5
H49A C49 H49C 109.5
H49B C49 H49C 109.5
C51 C50 S1 109.3(5)
C51 C50 Si2 133.1(5)
S1 C50 Si2 116.7(4)
C50 C51 C52 113.7(5)
C50 C51 C5 124.3(5)
C52 C51 C5 121.8(6)
C53 C52 C51 111.9(6)
C53 C52 C27 123.9(6)
C51 C52 C27 124.2(5)
C52 C53 S1 111.7(5)
C52 C53 H53 124.2
S1 C53 H53 124.2
Si4 C54 H54A 109.5
Si4 C54 H54B 109.5
H54A C54 H54B 109.5
Si4 C54 H54C 109.5
H54A C54 H54C 109.5
H54B C54 H54C 109.5
Si4 C55 H55A 109.5
Si4 C55 H55B 109.5
H55A C55 H55B 109.5
Si4 C55 H55C 109.5
H55A C55 H55C 109.5
H55B C55 H55C 109.5
Si4 C56 H56A 109.5
Si4 C56 H56B 109.5
H56A C56 H56B 109.5
Si4 C56 H56C 109.5
H56A C56 H56C 109.5
H56B C56 H56C 109.5
C53 S1 C50 93.4(3)
C28 S2 C25 92.8(3)
C7 S3 C4 93.5(3)
C32 S4 C30 93.7(3)
C36 S5 C33 93.2(3)
C8 S6 C11 93.9(3)
C39 S7 C40 93.3(3)
C17 S8 C18 93.6(3)

loop_
_geom_bond_atom_site_label_1
_geom_bond_atom_site_label_2
_geom_bond_distance
Si1 C2 1.860(9)
Si1 C3 1.868(7)
Si1 C1 1.873(8)
Si1 C4 1.892(6)
Si2 C48 1.843(8)
Si2 C49 1.874(9)
Si2 C50 1.883(7)
Si2 C47 1.884(9)
Si3 C24 1.846(9)
Si3 C22 1.860(9)
Si3 C25 1.880(7)
Si3 C23 1.883(9)
Si4 C54 1.852(10)
Si4 C55 1.865(8)
Si4 C56 1.865(9)
Si4 C30 1.896(6)
Si5 C42 1.842(9)
Si5 C43 1.846(9)
Si5 C41 1.851(10)
Si5 C40 1.874(7)
Si6 C45 1.723(14)
Si6 C46 1.829(12)
Si6 C44 1.876(13)
Si6 C36 1.885(6)
Si7 C13 1.848(9)
Si7 C12 1.851(8)
Si7 C14 1.865(9)
Si7 C11 1.877(6)
Si8 C21 1.851(9)
Si8 C19 1.854(8)
Si8 C18 1.865(7)
Si8 C20 1.867(8)
C1 H1A 0.9600
C1 H1B 0.9600
C1 H1C 0.9600
C2 H2A 0.9600
C2 H2B 0.9600
C2 H2C 0.9600
C3 H3A 0.9600
C3 H3B 0.9600
C3 H3C 0.9600
C4 C5 1.370(8)
C4 S3 1.734(6)
C5 C6 1.455(7)
C5 C51 1.509(8)
C6 C7 1.367(8)
C6 C31 1.478(7)
C7 C8 1.456(7)
C7 S3 1.733(5)
C8 C9 1.368(7)
C8 S6 1.730(6)
C9 C10 1.444(7)
C9 C34 1.485(7)
C10 C11 1.377(8)
C10 C15 1.510(7)
C11 S6 1.745(6)
C12 H12A 0.9600
C12 H12B 0.9600
C12 H12C 0.9600
C13 H13A 0.9600
C13 H13B 0.9600
C13 H13C 0.9600
C14 H14A 0.9600
C14 H14B 0.9600
C14 H14C 0.9600
C15 C18 1.384(8)
C15 C16 1.424(8)
C16 C17 1.368(9)
C16 C38 1.481(9)
C17 S8 1.694(8)
C17 H17 0.9300
C18 S8 1.738(6)
C19 H19A 0.9600
C19 H19B 0.9600
C19 H19C 0.9600
C20 H20A 0.9600
C20 H20B 0.9600
C20 H20C 0.9600
C21 H21A 0.9600
C21 H21B 0.9600
C21 H21C 0.9600
C22 H22A 0.9600
C22 H22B 0.9600
C22 H22C 0.9600
C23 H23A 0.9600
C23 H23B 0.9600
C23 H23C 0.9600
C24 H24A 0.9600
C24 H24B 0.9600
C24 H24C 0.9600
C25 C26 1.375(9)
C25 S2 1.736(6)
C26 C27 1.432(8)
C26 C29 1.498(7)
C27 C28 1.358(9)
C27 C52 1.476(9)
C28 S2 1.685(8)
C28 H28 0.9300
C29 C30 1.376(8)
C29 C31 1.435(7)
C30 S4 1.741(6)
C31 C32 1.382(7)
C32 C33 1.465(7)
C32 S4 1.730(6)
C33 C34 1.366(8)
C33 S5 1.729(5)
C34 C35 1.433(7)
C35 C36 1.371(8)
C35 C37 1.487(8)
C36 S5 1.729(6)
C37 C40 1.383(9)
C37 C38 1.443(8)
C38 C39 1.351(9)
C39 S7 1.701(8)
C39 H39 0.9300
C40 S7 1.741(6)
C41 H41A 0.9600
C41 H41B 0.9600
C41 H41C 0.9600
C42 H42A 0.9600
C42 H42B 0.9600
C42 H42C 0.9600
C43 H43A 0.9600
C43 H43B 0.9600
C43 H43C 0.9600
C44 H44A 0.9600
C44 H44B 0.9600
C44 H44C 0.9600
C45 H45A 0.9600
C45 H45B 0.9600
C45 H45C 0.9600
C46 H46A 0.9600
C46 H46B 0.9600
C46 H46C 0.9600
C47 H47A 0.9600
C47 H47B 0.9600
C47 H47C 0.9600
C48 H48A 0.9600
C48 H48B 0.9600
C48 H48C 0.9600
C49 H49A 0.9600
C49 H49B 0.9600
C49 H49C 0.9600
C50 C51 1.374(9)
C50 S1 1.733(6)
C51 C52 1.434(8)
C52 C53 1.366(9)
C53 S1 1.699(8)
C53 H53 0.9300
C54 H54A 0.9600
C54 H54B 0.9600
C54 H54C 0.9600
C55 H55A 0.9600
C55 H55B 0.9600
C55 H55C 0.9600
C56 H56A 0.9600
C56 H56B 0.9600
C56 H56C 0.9600

loop_
_geom_torsion_atom_site_label_1
_geom_torsion_atom_site_label_2
_geom_torsion_atom_site_label_3
_geom_torsion_atom_site_label_4
_geom_torsion
C2 Si1 C4 C5 98.6(7)
C3 Si1 C4 C5 -22.3(8)
C1 Si1 C4 C5 -144.1(7)
C2 Si1 C4 S3 -69.6(5)
C3 Si1 C4 S3 169.4(4)
C1 Si1 C4 S3 47.7(5)
S3 C4 C5 C6 1.8(7)
Si1 C4 C5 C6 -166.8(5)
S3 C4 C5 C51 179.5(5)
Si1 C4 C5 C51 10.9(10)
C4 C5 C6 C7 -2.8(7)
C51 C5 C6 C7 179.6(5)
C4 C5 C6 C31 176.9(5)
C51 C5 C6 C31 -0.8(9)
C5 C6 C7 C8 -176.6(5)
C31 C6 C7 C8 3.8(10)
C5 C6 C7 S3 2.4(6)
C31 C6 C7 S3 -177.2(4)
C6 C7 C8 C9 47.7(9)
S3 C7 C8 C9 -131.1(5)
C6 C7 C8 S6 -133.5(6)
S3 C7 C8 S6 47.6(6)
C7 C8 C9 C10 -177.9(5)
S6 C8 C9 C10 3.2(6)
C7 C8 C9 C34 12.2(9)
S6 C8 C9 C34 -166.7(4)
C8 C9 C10 C11 -5.0(7)
C34 C9 C10 C11 165.2(5)
C8 C9 C10 C15 177.2(5)
C34 C9 C10 C15 -12.6(8)
C9 C10 C11 S6 4.3(6)
C15 C10 C11 S6 -178.0(5)
C9 C10 C11 Si7 -162.4(5)
C15 C10 C11 Si7 15.4(9)
C13 Si7 C11 C10 -145.4(7)
C12 Si7 C11 C10 -21.3(8)
C14 Si7 C11 C10 98.3(7)
C13 Si7 C11 S6 48.8(5)
C12 Si7 C11 S6 172.9(4)
C14 Si7 C11 S6 -67.5(5)
C11 C10 C15 C18 77.4(8)
C9 C10 C15 C18 -105.0(7)
C11 C10 C15 C16 -99.0(7)
C9 C10 C15 C16 78.6(7)
C18 C15 C16 C17 -1.6(8)
C10 C15 C16 C17 175.1(6)
C18 C15 C16 C38 177.9(6)
C10 C15 C16 C38 -5.4(9)
C15 C16 C17 S8 1.0(8)
C38 C16 C17 S8 -178.5(5)
C16 C15 C18 S8 1.4(7)
C10 C15 C18 S8 -175.2(5)
C16 C15 C18 Si8 -171.5(5)
C10 C15 C18 Si8 11.9(10)
C21 Si8 C18 C15 59.7(8)
C19 Si8 C18 C15 -62.3(7)
C20 Si8 C18 C15 177.5(7)
C21 Si8 C18 S8 -112.7(5)
C19 Si8 C18 S8 125.3(4)
C20 Si8 C18 S8 5.1(6)
C24 Si3 C25 C26 -63.6(8)
C22 Si3 C25 C26 57.8(8)
C23 Si3 C25 C26 175.7(8)
C24 Si3 C25 S2 126.7(5)
C22 Si3 C25 S2 -111.9(5)
C23 Si3 C25 S2 6.1(6)
S2 C25 C26 C27 1.5(7)
Si3 C25 C26 C27 -168.7(5)
S2 C25 C26 C29 -175.8(5)
Si3 C25 C26 C29 14.0(11)
C25 C26 C27 C28 -1.6(8)
C29 C26 C27 C28 175.8(6)
C25 C26 C27 C52 178.8(6)
C29 C26 C27 C52 -3.8(9)
C26 C27 C28 S2 1.0(8)
C52 C27 C28 S2 -179.5(5)
C25 C26 C29 C30 72.9(8)
C27 C26 C29 C30 -104.2(7)
C25 C26 C29 C31 -107.3(7)
C27 C26 C29 C31 75.6(8)
C31 C29 C30 S4 4.2(6)
C26 C29 C30 S4 -175.9(5)
C31 C29 C30 Si4 -164.7(5)
C26 C29 C30 Si4 15.2(9)
C54 Si4 C30 C29 102.0(7)
C55 Si4 C30 C29 -16.5(8)
C56 Si4 C30 C29 -142.6(7)
C54 Si4 C30 S4 -66.4(5)
C55 Si4 C30 S4 175.2(4)
C56 Si4 C30 S4 49.1(5)
C30 C29 C31 C32 -6.0(7)
C26 C29 C31 C32 174.1(5)
C30 C29 C31 C6 168.1(5)
C26 C29 C31 C6 -11.7(8)
C7 C6 C31 C32 -64.3(8)
C5 C6 C31 C32 116.2(6)
C7 C6 C31 C29 122.3(6)
C5 C6 C31 C29 -57.3(8)
C29 C31 C32 C33 -174.6(5)
C6 C31 C32 C33 11.3(9)
C29 C31 C32 S4 4.8(6)
C6 C31 C32 S4 -169.3(4)
C31 C32 C33 C34 47.4(9)
S4 C32 C33 C34 -132.0(5)
C31 C32 C33 S5 -133.3(5)
S4 C32 C33 S5 47.4(6)
C32 C33 C34 C35 -176.5(5)
S5 C33 C34 C35 4.1(6)
C32 C33 C34 C9 4.7(9)
S5 C33 C34 C9 -174.7(4)
C8 C9 C34 C33 -65.3(8)
C10 C9 C34 C33 125.6(6)
C8 C9 C34 C35 116.0(6)
C10 C9 C34 C35 -53.0(8)
C33 C34 C35 C36 -4.7(7)
C9 C34 C35 C36 174.2(5)
C33 C34 C35 C37 174.0(5)
C9 C34 C35 C37 -7.1(8)
C34 C35 C36 S5 2.9(7)
C37 C35 C36 S5 -175.8(5)
C34 C35 C36 Si6 -169.9(5)
C37 C35 C36 Si6 11.4(10)
C45 Si6 C36 C35 -89.7(9)
C46 Si6 C36 C35 147.4(8)
C44 Si6 C36 C35 38.1(9)
C45 Si6 C36 S5 98.0(7)
C46 Si6 C36 S5 -24.8(7)
C44 Si6 C36 S5 -134.2(6)
C36 C35 C37 C40 72.4(9)
C34 C35 C37 C40 -106.1(8)
C36 C35 C37 C38 -103.7(7)
C34 C35 C37 C38 77.7(8)
C40 C37 C38 C39 -3.4(9)
C35 C37 C38 C39 173.2(6)
C40 C37 C38 C16 173.6(6)
C35 C37 C38 C16 -9.8(9)
C17 C16 C38 C39 -59.9(10)
C15 C16 C38 C39 120.7(7)
C17 C16 C38 C37 123.5(7)
C15 C16 C38 C37 -55.9(9)
C37 C38 C39 S7 2.0(8)
C16 C38 C39 S7 -174.9(5)
C38 C37 C40 S7 3.1(7)
C35 C37 C40 S7 -173.4(5)
C38 C37 C40 Si5 -162.6(6)
C35 C37 C40 Si5 20.8(11)
C42 Si5 C40 C37 -148.6(8)
C43 Si5 C40 C37 -23.7(9)
C41 Si5 C40 C37 95.5(8)
C42 Si5 C40 S7 46.4(6)
C43 Si5 C40 S7 171.2(5)
C41 Si5 C40 S7 -69.5(5)
C48 Si2 C50 C51 59.3(8)
C49 Si2 C50 C51 -179.6(7)
C47 Si2 C50 C51 -61.2(8)
C48 Si2 C50 S1 -108.2(5)
C49 Si2 C50 S1 12.9(6)
C47 Si2 C50 S1 131.3(5)
S1 C50 C51 C52 3.0(7)
Si2 C50 C51 C52 -165.2(5)
S1 C50 C51 C5 -171.7(4)
Si2 C50 C51 C5 20.2(10)
C4 C5 C51 C50 68.5(9)
C6 C5 C51 C50 -114.1(7)
C4 C5 C51 C52 -105.8(7)
C6 C5 C51 C52 71.7(8)
C50 C51 C52 C53 -3.3(8)
C5 C51 C52 C53 171.5(5)
C50 C51 C52 C27 175.0(6)
C5 C51 C52 C27 -10.1(9)
C28 C27 C52 C53 -57.3(10)
C26 C27 C52 C53 122.2(7)
C28 C27 C52 C51 124.5(8)
C26 C27 C52 C51 -56.0(9)
C51 C52 C53 S1 2.1(7)
C27 C52 C53 S1 -176.3(5)
C52 C53 S1 C50 -0.4(6)
C51 C50 S1 C53 -1.5(5)
Si2 C50 S1 C53 168.8(4)
C27 C28 S2 C25 -0.1(6)
C26 C25 S2 C28 -0.8(6)
Si3 C25 S2 C28 171.4(4)
C6 C7 S3 C4 -1.2(5)
C8 C7 S3 C4 177.8(5)
C5 C4 S3 C7 -0.4(5)
Si1 C4 S3 C7 170.8(3)
C31 C32 S4 C30 -2.1(4)
C33 C32 S4 C30 177.4(5)
C29 C30 S4 C32 -1.3(5)
Si4 C30 S4 C32 169.9(3)
C35 C36 S5 C33 -0.5(5)
Si6 C36 S5 C33 173.2(4)
C34 C33 S5 C36 -2.1(5)
C32 C33 S5 C36 178.4(5)
C9 C8 S6 C11 -0.7(5)
C7 C8 S6 C11 -179.7(5)
C10 C11 S6 C8 -2.0(5)
Si7 C11 S6 C8 167.1(3)
C38 C39 S7 C40 -0.2(6)
C37 C40 S7 C39 -1.7(6)
Si5 C40 S7 C39 166.8(5)
C16 C17 S8 C18 -0.2(6)
C15 C18 S8 C17 -0.7(5)
Si8 C18 S8 C17 173.4(4)
